data_7052881
loop_
_publ_author_name
'Patra, Subrata'
'Gunupuru, Ravi'
'Lo, Rabindranath'
'Suresh, E.'
'Ganguly, Bishwajit'
'Paul, Parimal'

_publ_section_title
;
 Cation-induced fluorescent excimer emission in calix[4]arene-chemosensors
 bearing quinoline as a fluorogenic unit: experimental, molecular modeling
 and crystallographic studies
;
_journal_issue 4
_journal_name_full 'New Journal of Chemistry'
_journal_page_first 988
_journal_paper_doi 10.1039/c2nj20904g
_journal_volume 36
_journal_year 2012
_chemical_formula_sum 'C51 H44 Cl4 Hg2 N4 O7'
_chemical_formula_weight 1367.88
_chemical_name_systematic
;
?
;
_space_group_IT_number 14
_symmetry_cell_setting monoclinic
_symmetry_space_group_name_Hall '-P 2ybc'
_symmetry_space_group_name_H-M 'P 1 21/c 1'
_atom_sites_solution_hydrogens geom
_atom_sites_solution_primary direct
_atom_sites_solution_secondary difmap
_audit_creation_method SHELXL-97
_cell_angle_alpha 90.00
_cell_angle_beta 103.6380(10)
_cell_angle_gamma 90.00
_cell_formula_units_Z 4
_cell_length_a 15.4628(9)
_cell_length_b 24.0204(16)
_cell_length_c 13.4669(9)
_cell_measurement_reflns_used 4413
_cell_measurement_temperature 293(2)
_cell_measurement_theta_max 21.67
_cell_measurement_theta_min 2.30
_cell_volume 4860.9(5)
_computing_cell_refinement 'BRUKER SMART'
_computing_data_collection 'BRUKER SMART'
_computing_data_reduction 'BRUKER SAINT'
_computing_molecular_graphics ORTEP
_computing_structure_refinement 'SHELXL-97 (Sheldrick, 1997)'
_computing_structure_solution 'SHELXS-97 (Sheldrick, 1990)'
_diffrn_ambient_temperature 293(2)
_diffrn_measured_fraction_theta_full 0.918
_diffrn_measured_fraction_theta_max 0.918
_diffrn_measurement_device_type 'BRUKER SMART APEX CCD DIFFRACTOMETER'
_diffrn_measurement_method 'Omega-Phi scan'
_diffrn_radiation_monochromator graphite
_diffrn_radiation_source 'fine-focus sealed tube'
_diffrn_radiation_type MoK\a
_diffrn_radiation_wavelength 0.71073
_diffrn_reflns_av_R_equivalents 0.0417
_diffrn_reflns_av_sigmaI/netI 0.0664
_diffrn_reflns_limit_h_max 20
_diffrn_reflns_limit_h_min -13
_diffrn_reflns_limit_k_max 31
_diffrn_reflns_limit_k_min -24
_diffrn_reflns_limit_l_max 12
_diffrn_reflns_limit_l_min -17
_diffrn_reflns_number 24328
_diffrn_reflns_theta_full 27.50
_diffrn_reflns_theta_max 27.50
_diffrn_reflns_theta_min 1.60
_exptl_absorpt_coefficient_mu 6.586
_exptl_absorpt_correction_T_max 0.5054
_exptl_absorpt_correction_T_min 0.2198
_exptl_absorpt_correction_type multi-scan
_exptl_absorpt_process_details 'BRUKER SADABS'
_exptl_crystal_colour COLOURLESS
_exptl_crystal_density_diffrn 1.869
_exptl_crystal_density_method 'not measured'
_exptl_crystal_description PLATES
_exptl_crystal_F_000 2648
_exptl_crystal_size_max 0.33
_exptl_crystal_size_mid 0.16
_exptl_crystal_size_min 0.12
_refine_diff_density_max 4.394
_refine_diff_density_min -1.236
_refine_diff_density_rms 0.187
_refine_ls_extinction_method none
_refine_ls_goodness_of_fit_ref 1.031
_refine_ls_hydrogen_treatment constr
_refine_ls_matrix_type full
_refine_ls_number_parameters 612
_refine_ls_number_reflns 10494
_refine_ls_number_restraints 0
_refine_ls_restrained_S_all 1.031
_refine_ls_R_factor_all 0.1067
_refine_ls_R_factor_gt 0.0656
_refine_ls_shift/su_max 0.001
_refine_ls_shift/su_mean 0.000
_refine_ls_structure_factor_coef Fsqd
_refine_ls_weighting_details 'calc w=1/[\s^2^(Fo^2^)+(0.1235P)^2^+1.4383P] where P=(Fo^2^+2Fc^2^)/3'
_refine_ls_weighting_scheme calc
_refine_ls_wR_factor_gt 0.1847
_refine_ls_wR_factor_ref 0.2121
_reflns_number_gt 6537
_reflns_number_total 10494
_reflns_threshold_expression >2sigma(I)
_cod_data_source_file c2nj20904g.txt
_cod_data_source_block Hgcomplex2
_cod_depositor_comments
;
The following automatic conversions were performed:

'_symmetry_cell_setting' value 'Monoclinic' changed to 'monoclinic'
according to /home/saulius/struct/CIF-dictionaries/cif_core.dic
dictionary named 'cif_core.dic' version 2.4.1 from
2010-06-29.

'_exptl_absorpt_correction_type' value 'MULTI-SCAN'
changed to 'multi-scan' according to
/home/saulius/struct/CIF-dictionaries/cif_core.dic dictionary named
'cif_core.dic' version 2.4.1 from 2010-06-29.

Automatic conversion script
Id: cif_fix_values 1715 2011-07-08 13:25:40Z adriana 
;
_cod_original_sg_symbol_H-M P21/c
_cod_database_code 7052881

loop_
_symmetry_equiv_pos_as_xyz
'x, y, z'
'-x, y+1/2, -z+1/2'
'-x, -y, -z'
'x, -y-1/2, z-1/2'

loop_
_atom_site_label
_atom_site_type_symbol
_atom_site_fract_x
_atom_site_fract_y
_atom_site_fract_z
_atom_site_U_iso_or_equiv
_atom_site_adp_type
_atom_site_occupancy
_atom_site_calc_flag
_atom_site_refinement_flags
Hg1 Hg 0.65256(3) 0.851753(17) 0.76424(4) 0.05738(17) Uani 1 d .
Hg2 Hg 0.41742(3) 0.51948(2) 0.57859(4) 0.0682(2) Uani 1 d .
Cl1 Cl 0.3327(3) 0.43769(15) 0.5660(3) 0.0887(11) Uani 1 d .
Cl2 Cl 0.57921(19) 0.48225(11) 0.6319(2) 0.0632(7) Uani 1 d .
Cl3 Cl 0.7905(2) 0.82291(14) 0.8576(3) 0.0731(9) Uani 1 d .
Cl4 Cl 0.5453(3) 0.89106(17) 0.6362(3) 0.0880(11) Uani 1 d .
O1 O 0.8230(4) 0.6526(3) 0.9093(5) 0.0463(16) Uani 1 d .
H1C H 0.8334 0.6628 0.8552 0.069 Uiso 1 calc R
O2 O 0.7298(4) 0.5488(2) 0.9061(5) 0.0420(15) Uani 1 d .
O3 O 0.7902(5) 0.5610(2) 0.7319(5) 0.0495(17) Uani 1 d .
H3C H 0.7551 0.5495 0.7642 0.074 Uiso 1 calc R
O4 O 0.8378(4) 0.6753(3) 0.7097(5) 0.0422(15) Uani 1 d .
O5 O 0.4996(5) 0.5657(3) 0.8746(8) 0.073(2) Uani 1 d .
O6 O 0.6787(4) 0.7723(3) 0.5965(6) 0.0527(17) Uani 1 d .
N1 N 0.6109(5) 0.6292(3) 0.8830(6) 0.0426(18) Uani 1 d .
H1A H 0.6674 0.6320 0.8897 0.051 Uiso 1 calc R
N2 N 0.5705(6) 0.7772(3) 0.8393(6) 0.0470(19) Uani 1 d .
N3 N 0.6657(5) 0.6799(3) 0.6260(6) 0.0405(18) Uani 1 d .
H3A H 0.6965 0.6501 0.6423 0.049 Uiso 1 calc R
N4 N 0.4550(6) 0.6076(4) 0.5931(7) 0.053(2) Uani 1 d .
C1 C 0.9589(6) 0.7051(4) 0.9759(8) 0.044(2) Uani 1 d .
C2 C 1.0228(6) 0.7191(4) 1.0619(9) 0.050(3) Uani 1 d .
H2 H 1.0670 0.7441 1.0555 0.060 Uiso 1 calc R
C3 C 1.0241(7) 0.6974(4) 1.1582(10) 0.058(3) Uani 1 d .
H3 H 1.0674 0.7082 1.2153 0.070 Uiso 1 calc R
C4 C 0.9579(7) 0.6586(4) 1.1665(9) 0.052(3) Uani 1 d .
H4 H 0.9594 0.6427 1.2299 0.062 Uiso 1 calc R
C5 C 0.8915(6) 0.6433(4) 1.0844(8) 0.042(2) Uani 1 d .
C6 C 0.8921(6) 0.6672(4) 0.9882(8) 0.043(2) Uani 1 d .
C7 C 0.8246(6) 0.5991(4) 1.0949(7) 0.0361(19) Uani 1 d .
H7A H 0.7661 0.6101 1.0558 0.043 Uiso 1 calc R
H7B H 0.8223 0.5961 1.1660 0.043 Uiso 1 calc R
C8 C 0.8489(6) 0.5425(4) 1.0569(7) 0.038(2) Uani 1 d .
C9 C 0.9208(7) 0.5142(4) 1.1121(8) 0.045(2) Uani 1 d .
H9 H 0.9528 0.5290 1.1736 0.054 Uiso 1 calc R
C10 C 0.9473(6) 0.4633(4) 1.0780(8) 0.044(2) Uani 1 d .
H10 H 0.9950 0.4436 1.1175 0.053 Uiso 1 calc R
C11 C 0.9018(6) 0.4432(4) 0.9857(8) 0.045(2) Uani 1 d .
H11 H 0.9203 0.4099 0.9619 0.054 Uiso 1 calc R
C12 C 0.8289(6) 0.4706(4) 0.9262(8) 0.041(2) Uani 1 d .
C13 C 0.8032(5) 0.5204(3) 0.9649(7) 0.0354(19) Uani 1 d .
C14 C 0.7825(7) 0.4482(4) 0.8212(7) 0.046(2) Uani 1 d .
H14A H 0.7780 0.4080 0.8261 0.056 Uiso 1 calc R
H14B H 0.7223 0.4629 0.8036 0.056 Uiso 1 calc R
C15 C 0.8264(6) 0.4614(4) 0.7346(7) 0.040(2) Uani 1 d .
C16 C 0.8650(7) 0.4197(4) 0.6900(8) 0.053(3) Uani 1 d .
H16 H 0.8638 0.3836 0.7145 0.063 Uiso 1 calc R
C17 C 0.9057(8) 0.4292(5) 0.6100(10) 0.065(3) Uani 1 d .
H17 H 0.9298 0.3999 0.5804 0.078 Uiso 1 calc R
C18 C 0.9096(7) 0.4833(5) 0.5751(9) 0.059(3) Uani 1 d .
H18 H 0.9369 0.4903 0.5218 0.070 Uiso 1 calc R
C19 C 0.8726(7) 0.5276(4) 0.6196(8) 0.050(2) Uani 1 d .
C20 C 0.8296(6) 0.5166(4) 0.6953(8) 0.042(2) Uani 1 d .
C21 C 0.8830(7) 0.5871(5) 0.5850(8) 0.051(3) Uani 1 d .
H21A H 0.9010 0.5863 0.5207 0.062 Uiso 1 calc R
H21B H 0.8259 0.6058 0.5734 0.062 Uiso 1 calc R
C22 C 0.9503(7) 0.6194(4) 0.6619(8) 0.047(2) Uani 1 d .
C23 C 1.0414(7) 0.6066(5) 0.6771(8) 0.054(3) Uani 1 d .
H23 H 1.0593 0.5799 0.6361 0.065 Uiso 1 calc R
C24 C 1.1047(7) 0.6331(5) 0.7520(10) 0.058(3) Uani 1 d .
H24 H 1.1647 0.6245 0.7603 0.069 Uiso 1 calc R
C25 C 1.0789(7) 0.6724(4) 0.8147(8) 0.049(2) Uani 1 d .
H25 H 1.1217 0.6893 0.8660 0.059 Uiso 1 calc R
C26 C 0.9902(6) 0.6868(4) 0.8018(8) 0.042(2) Uani 1 d .
C27 C 0.9296(6) 0.6603(4) 0.7240(9) 0.046(2) Uani 1 d .
C28 C 0.9624(6) 0.7281(4) 0.8716(9) 0.049(2) Uani 1 d .
H28A H 0.9040 0.7423 0.8385 0.059 Uiso 1 calc R
H28B H 1.0036 0.7592 0.8814 0.059 Uiso 1 calc R
C29 C 0.6454(6) 0.5309(4) 0.9196(9) 0.050(3) Uani 1 d .
H29A H 0.6504 0.5211 0.9906 0.060 Uiso 1 calc R
H29B H 0.6262 0.4982 0.8781 0.060 Uiso 1 calc R
C30 C 0.5774(7) 0.5769(4) 0.8889(8) 0.050(2) Uani 1 d .
C31 C 0.5608(7) 0.6787(4) 0.8667(8) 0.047(2) Uani 1 d .
C32 C 0.6076(6) 0.7272(4) 0.8541(7) 0.040(2) Uani 1 d .
H32 H 0.6680 0.7241 0.8563 0.047 Uiso 1 calc R
C33 C 0.4802(6) 0.7822(4) 0.8370(7) 0.045(2) Uani 1 d .
C34 C 0.4415(7) 0.8347(4) 0.8310(8) 0.050(2) Uani 1 d .
H34 H 0.4756 0.8664 0.8288 0.060 Uiso 1 calc R
C35 C 0.3514(8) 0.8395(5) 0.8283(9) 0.061(3) Uani 1 d .
H35 H 0.3255 0.8746 0.8258 0.074 Uiso 1 calc R
C36 C 0.2994(7) 0.7920(5) 0.8293(8) 0.054(3) Uani 1 d .
H36 H 0.2386 0.7956 0.8243 0.065 Uiso 1 calc R
C37 C 0.3372(7) 0.7407(4) 0.8375(8) 0.050(2) Uani 1 d .
H37 H 0.3020 0.7095 0.8387 0.060 Uiso 1 calc R
C38 C 0.4297(6) 0.7340(4) 0.8443(7) 0.046(2) Uani 1 d .
C39 C 0.4724(6) 0.6816(4) 0.8583(7) 0.045(2) Uani 1 d .
H39 H 0.4397 0.6494 0.8615 0.054 Uiso 1 calc R
C40 C 0.8107(6) 0.7212(4) 0.6407(8) 0.047(2) Uani 1 d .
H40A H 0.8288 0.7144 0.5775 0.057 Uiso 1 calc R
H40B H 0.8395 0.7551 0.6710 0.057 Uiso 1 calc R
C41 C 0.7133(6) 0.7280(4) 0.6191(7) 0.039(2) Uani 1 d .
C42 C 0.5727(6) 0.6741(4) 0.6094(7) 0.039(2) Uani 1 d .
C43 C 0.5400(6) 0.6210(4) 0.6060(7) 0.047(2) Uani 1 d .
H43 H 0.5808 0.5920 0.6133 0.056 Uiso 1 calc R
C44 C 0.3953(7) 0.6515(5) 0.5879(8) 0.052(3) Uani 1 d .
C45 C 0.3036(7) 0.6386(6) 0.5748(10) 0.064(3) Uani 1 d .
H45 H 0.2841 0.6019 0.5694 0.077 Uiso 1 calc R
C46 C 0.2438(8) 0.6823(6) 0.5702(11) 0.076(4) Uani 1 d .
H46 H 0.1840 0.6744 0.5646 0.091 Uiso 1 calc R
C47 C 0.2715(9) 0.7385(7) 0.5738(10) 0.078(4) Uani 1 d .
H47 H 0.2301 0.7670 0.5682 0.094 Uiso 1 calc R
C48 C 0.3618(7) 0.7507(5) 0.5858(8) 0.052(3) Uani 1 d .
H48 H 0.3811 0.7875 0.5914 0.063 Uiso 1 calc R
C49 C 0.4234(6) 0.7070(4) 0.5895(7) 0.045(2) Uani 1 d .
C50 C 0.5155(6) 0.7177(4) 0.6008(7) 0.043(2) Uani 1 d .
H50 H 0.5364 0.7541 0.6022 0.052 Uiso 1 calc R
C51 C 0.2788(13) 0.5074(11) 0.7678(19) 0.161(10) Uani 1 d .
H51A H 0.3074 0.4769 0.8086 0.241 Uiso 1 calc R
H51B H 0.2427 0.4935 0.7047 0.241 Uiso 1 calc R
H51C H 0.2419 0.5271 0.8043 0.241 Uiso 1 calc R
O7 O 0.3481(12) 0.5463(8) 0.7455(14) 0.171(6) Uiso 1 d .
H7 H 0.3546 0.5727 0.7852 0.257 Uiso 1 calc R

loop_
_atom_site_aniso_label
_atom_site_aniso_U_11
_atom_site_aniso_U_22
_atom_site_aniso_U_33
_atom_site_aniso_U_23
_atom_site_aniso_U_13
_atom_site_aniso_U_12
Hg1 0.0581(3) 0.0434(3) 0.0671(3) 0.00063(19) 0.0078(2) 0.00436(18)
Hg2 0.0573(3) 0.0576(3) 0.0820(4) 0.0120(2) 0.0010(3) -0.0235(2)
Cl1 0.084(2) 0.077(2) 0.093(2) 0.0251(19) -0.0025(19) -0.0386(18)
Cl2 0.0571(17) 0.0485(15) 0.0710(19) 0.0095(13) -0.0113(14) -0.0066(12)
Cl3 0.0592(18) 0.075(2) 0.082(2) -0.0125(16) 0.0104(16) 0.0196(15)
Cl4 0.097(3) 0.090(3) 0.070(2) 0.0225(19) 0.0062(19) 0.024(2)
O1 0.040(4) 0.047(4) 0.050(4) -0.002(3) 0.008(3) -0.011(3)
O2 0.037(4) 0.033(3) 0.053(4) 0.007(3) 0.006(3) 0.006(3)
O3 0.068(5) 0.027(3) 0.057(4) 0.007(3) 0.022(4) 0.004(3)
O4 0.032(3) 0.039(4) 0.052(4) 0.014(3) 0.004(3) 0.000(3)
O5 0.033(4) 0.056(5) 0.122(7) -0.007(5) 0.003(4) 0.003(3)
O6 0.043(4) 0.032(4) 0.080(5) 0.004(3) 0.008(4) -0.002(3)
N1 0.033(4) 0.035(4) 0.054(5) 0.002(4) -0.002(4) 0.003(3)
N2 0.051(5) 0.039(5) 0.050(5) 0.005(4) 0.011(4) 0.012(4)
N3 0.025(4) 0.031(4) 0.061(5) 0.001(3) 0.001(4) -0.001(3)
N4 0.045(5) 0.052(5) 0.062(6) 0.006(4) 0.010(4) -0.014(4)
C1 0.028(5) 0.027(4) 0.072(7) -0.005(4) 0.003(5) 0.006(3)
C2 0.032(5) 0.038(5) 0.082(8) -0.006(5) 0.019(5) -0.004(4)
C3 0.039(6) 0.043(6) 0.085(9) -0.021(6) 0.000(6) 0.002(4)
C4 0.043(6) 0.048(6) 0.059(7) -0.006(5) 0.001(5) 0.013(5)
C5 0.039(5) 0.036(5) 0.052(6) -0.005(4) 0.010(5) 0.011(4)
C6 0.030(5) 0.031(5) 0.068(7) -0.009(4) 0.009(5) 0.001(4)
C7 0.037(5) 0.035(5) 0.036(5) -0.004(4) 0.008(4) 0.002(4)
C8 0.036(5) 0.035(5) 0.043(5) 0.001(4) 0.013(4) 0.000(4)
C9 0.048(6) 0.041(5) 0.046(6) -0.004(4) 0.011(5) -0.002(4)
C10 0.031(5) 0.042(5) 0.054(6) 0.004(4) 0.000(5) 0.005(4)
C11 0.043(6) 0.032(5) 0.057(6) -0.004(4) 0.005(5) 0.003(4)
C12 0.034(5) 0.032(5) 0.055(6) 0.000(4) 0.006(5) 0.001(4)
C13 0.027(4) 0.030(4) 0.047(5) 0.008(4) 0.004(4) 0.005(3)
C14 0.049(6) 0.038(5) 0.047(6) -0.002(4) -0.001(5) -0.002(4)
C15 0.040(5) 0.030(5) 0.045(5) -0.005(4) -0.002(4) 0.002(4)
C16 0.052(6) 0.037(5) 0.064(7) -0.015(5) 0.003(6) 0.003(4)
C17 0.049(7) 0.062(8) 0.081(8) -0.025(6) 0.007(6) 0.004(5)
C18 0.044(6) 0.069(8) 0.063(7) -0.013(6) 0.014(6) -0.002(5)
C19 0.047(6) 0.049(6) 0.054(6) -0.005(5) 0.013(5) -0.002(4)
C20 0.042(5) 0.034(5) 0.048(6) -0.002(4) 0.007(5) 0.002(4)
C21 0.041(6) 0.061(7) 0.054(6) -0.009(5) 0.015(5) -0.008(5)
C22 0.046(6) 0.042(6) 0.052(6) 0.007(4) 0.010(5) -0.003(4)
C23 0.052(7) 0.052(6) 0.062(7) 0.009(5) 0.021(6) 0.002(5)
C24 0.038(6) 0.057(7) 0.082(8) 0.007(6) 0.021(6) 0.000(5)
C25 0.038(5) 0.046(6) 0.059(7) 0.007(5) 0.003(5) -0.007(4)
C26 0.028(5) 0.034(5) 0.062(6) 0.004(4) 0.007(5) -0.008(4)
C27 0.033(5) 0.034(5) 0.074(7) 0.020(5) 0.018(5) 0.003(4)
C28 0.033(5) 0.034(5) 0.079(7) 0.002(5) 0.011(5) -0.004(4)
C29 0.039(5) 0.031(5) 0.076(7) 0.008(5) 0.007(5) -0.006(4)
C30 0.037(6) 0.049(6) 0.060(7) -0.002(5) 0.007(5) 0.004(4)
C31 0.050(6) 0.035(5) 0.058(6) -0.005(4) 0.020(5) 0.009(4)
C32 0.034(5) 0.046(5) 0.038(5) -0.008(4) 0.005(4) 0.002(4)
C33 0.044(6) 0.049(6) 0.041(5) 0.001(4) 0.008(5) 0.009(4)
C34 0.057(7) 0.038(5) 0.053(6) 0.003(4) 0.013(5) 0.009(5)
C35 0.062(7) 0.053(7) 0.062(7) -0.004(5) 0.000(6) 0.034(6)
C36 0.044(6) 0.068(7) 0.044(6) 0.008(5) -0.004(5) 0.021(5)
C37 0.041(6) 0.052(6) 0.057(6) 0.002(5) 0.011(5) 0.017(4)
C38 0.042(6) 0.054(6) 0.037(5) 0.003(4) -0.002(4) 0.006(4)
C39 0.039(5) 0.050(6) 0.043(5) 0.009(4) 0.002(4) 0.009(4)
C40 0.043(6) 0.035(5) 0.063(7) 0.011(5) 0.010(5) -0.003(4)
C41 0.032(5) 0.035(5) 0.046(5) 0.002(4) 0.004(4) -0.003(4)
C42 0.032(5) 0.041(5) 0.042(5) 0.000(4) 0.003(4) 0.000(4)
C43 0.033(5) 0.056(6) 0.045(6) 0.005(5) -0.003(4) -0.008(4)
C44 0.040(6) 0.064(7) 0.051(6) 0.008(5) 0.007(5) 0.004(5)
C45 0.039(6) 0.078(8) 0.076(8) 0.019(6) 0.013(6) -0.006(5)
C46 0.038(6) 0.103(11) 0.087(10) 0.026(8) 0.016(6) 0.003(6)
C47 0.060(8) 0.101(11) 0.080(9) 0.002(8) 0.029(7) 0.014(7)
C48 0.044(6) 0.063(7) 0.046(6) 0.001(5) 0.003(5) 0.008(5)
C49 0.039(5) 0.051(6) 0.044(6) 0.000(4) 0.009(5) 0.002(4)
C50 0.045(6) 0.043(5) 0.038(5) -0.004(4) 0.003(4) -0.008(4)
C51 0.098(14) 0.22(3) 0.19(2) 0.05(2) 0.092(16) 0.005(15)

loop_
_atom_type_symbol
_atom_type_description
_atom_type_scat_dispersion_real
_atom_type_scat_dispersion_imag
_atom_type_scat_source
C C 0.0033 0.0016 'International Tables Vol C Tables 4.2.6.8 and 6.1.1.4'
H H 0.0000 0.0000 'International Tables Vol C Tables 4.2.6.8 and 6.1.1.4'
N N 0.0061 0.0033 'International Tables Vol C Tables 4.2.6.8 and 6.1.1.4'
O O 0.0106 0.0060 'International Tables Vol C Tables 4.2.6.8 and 6.1.1.4'
Cl Cl 0.1484 0.1585 'International Tables Vol C Tables 4.2.6.8 and 6.1.1.4'
Hg Hg -2.3894 9.2266 'International Tables Vol C Tables 4.2.6.8 and 6.1.1.4'

loop_
_geom_angle_atom_site_label_1
_geom_angle_atom_site_label_2
_geom_angle_atom_site_label_3
_geom_angle
_geom_angle_site_symmetry_3
Cl4 Hg1 Cl3 160.47(14) .
Cl4 Hg1 N2 104.4(2) .
Cl3 Hg1 N2 93.2(2) .
N4 Hg2 Cl1 161.3(3) .
N4 Hg2 Cl2 95.2(2) .
Cl1 Hg2 Cl2 102.54(12) .
N4 Hg2 Cl2 92.1(2) 3_666
Cl1 Hg2 Cl2 93.26(11) 3_666
Cl2 Hg2 Cl2 91.58(9) 3_666
Hg2 Cl2 Hg2 88.42(8) 3_666
C6 O1 H1C 109.5 .
C13 O2 C29 115.2(7) .
C20 O3 H3C 109.5 .
C27 O4 C40 114.0(6) .
C30 N1 C31 125.6(8) .
C30 N1 H1A 117.2 .
C31 N1 H1A 117.2 .
C32 N2 C33 118.5(8) .
C32 N2 Hg1 117.4(6) .
C33 N2 Hg1 121.4(6) .
C41 N3 C42 127.7(8) .
C41 N3 H3A 116.2 .
C42 N3 H3A 116.2 .
C43 N4 C44 116.6(9) .
C43 N4 Hg2 118.7(7) .
C44 N4 Hg2 124.7(7) .
C2 C1 C6 117.3(10) .
C2 C1 C28 120.9(9) .
C6 C1 C28 121.8(9) .
C1 C2 C3 122.8(9) .
C1 C2 H2 118.6 .
C3 C2 H2 118.6 .
C2 C3 C4 118.1(10) .
C2 C3 H3 121.0 .
C4 C3 H3 121.0 .
C5 C4 C3 122.3(11) .
C5 C4 H4 118.9 .
C3 C4 H4 118.9 .
C4 C5 C6 117.6(9) .
C4 C5 C7 120.8(9) .
C6 C5 C7 121.4(9) .
O1 C6 C1 122.3(9) .
O1 C6 C5 115.8(8) .
C1 C6 C5 121.9(9) .
C5 C7 C8 111.4(7) .
C5 C7 H7A 109.3 .
C8 C7 H7A 109.3 .
C5 C7 H7B 109.3 .
C8 C7 H7B 109.3 .
H7A C7 H7B 108.0 .
C9 C8 C13 118.4(8) .
C9 C8 C7 119.6(8) .
C13 C8 C7 121.8(8) .
C8 C9 C10 121.4(9) .
C8 C9 H9 119.3 .
C10 C9 H9 119.3 .
C11 C10 C9 118.7(9) .
C11 C10 H10 120.7 .
C9 C10 H10 120.7 .
C10 C11 C12 122.3(9) .
C10 C11 H11 118.9 .
C12 C11 H11 118.9 .
C11 C12 C13 117.0(9) .
C11 C12 C14 120.7(8) .
C13 C12 C14 122.3(8) .
C8 C13 O2 119.7(8) .
C8 C13 C12 122.2(8) .
O2 C13 C12 118.0(8) .
C15 C14 C12 116.1(8) .
C15 C14 H14A 108.3 .
C12 C14 H14A 108.3 .
C15 C14 H14B 108.3 .
C12 C14 H14B 108.3 .
H14A C14 H14B 107.4 .
C16 C15 C20 117.2(9) .
C16 C15 C14 120.1(9) .
C20 C15 C14 122.7(8) .
C15 C16 C17 122.8(10) .
C15 C16 H16 118.6 .
C17 C16 H16 118.6 .
C18 C17 C16 118.7(10) .
C18 C17 H17 120.6 .
C16 C17 H17 120.6 .
C17 C18 C19 120.6(10) .
C17 C18 H18 119.7 .
C19 C18 H18 119.7 .
C20 C19 C18 119.2(10) .
C20 C19 C21 121.0(9) .
C18 C19 C21 119.8(9) .
C19 C20 O3 116.7(8) .
C19 C20 C15 121.4(9) .
O3 C20 C15 121.9(8) .
C22 C21 C19 112.3(9) .
C22 C21 H21A 109.1 .
C19 C21 H21A 109.1 .
C22 C21 H21B 109.1 .
C19 C21 H21B 109.1 .
H21A C21 H21B 107.9 .
C27 C22 C23 115.8(10) .
C27 C22 C21 124.4(9) .
C23 C22 C21 119.7(9) .
C24 C23 C22 121.1(10) .
C24 C23 H23 119.4 .
C22 C23 H23 119.4 .
C23 C24 C25 120.1(10) .
C23 C24 H24 120.0 .
C25 C24 H24 120.0 .
C26 C25 C24 120.8(10) .
C26 C25 H25 119.6 .
C24 C25 H25 119.6 .
C25 C26 C27 117.0(9) .
C25 C26 C28 120.6(9) .
C27 C26 C28 122.3(8) .
C22 C27 C26 125.0(9) .
C22 C27 O4 117.6(9) .
C26 C27 O4 117.4(9) .
C26 C28 C1 114.6(8) .
C26 C28 H28A 108.6 .
C1 C28 H28A 108.6 .
C26 C28 H28B 108.6 .
C1 C28 H28B 108.6 .
H28A C28 H28B 107.6 .
O2 C29 C30 110.1(8) .
O2 C29 H29A 109.6 .
C30 C29 H29A 109.6 .
O2 C29 H29B 109.6 .
C30 C29 H29B 109.6 .
H29A C29 H29B 108.2 .
O5 C30 N1 125.1(9) .
O5 C30 C29 118.9(10) .
N1 C30 C29 115.9(8) .
C39 C31 C32 119.3(9) .
C39 C31 N1 124.6(9) .
C32 C31 N1 116.1(8) .
N2 C32 C31 123.6(9) .
N2 C32 H32 118.2 .
C31 C32 H32 118.2 .
C34 C33 N2 119.7(9) .
C34 C33 C38 120.7(9) .
N2 C33 C38 119.6(9) .
C33 C34 C35 119.5(10) .
C33 C34 H34 120.2 .
C35 C34 H34 120.2 .
C34 C35 C36 120.5(9) .
C34 C35 H35 119.8 .
C36 C35 H35 119.8 .
C37 C36 C35 120.2(10) .
C37 C36 H36 119.9 .
C35 C36 H36 119.9 .
C36 C37 C38 121.1(11) .
C36 C37 H37 119.4 .
C38 C37 H37 119.4 .
C39 C38 C33 119.4(9) .
C39 C38 C37 122.8(10) .
C33 C38 C37 117.8(9) .
C31 C39 C38 119.4(10) .
C31 C39 H39 120.3 .
C38 C39 H39 120.3 .
O4 C40 C41 109.9(7) .
O4 C40 H40A 109.7 .
C41 C40 H40A 109.7 .
O4 C40 H40B 109.7 .
C41 C40 H40B 109.7 .
H40A C40 H40B 108.2 .
O6 C41 N3 123.1(8) .
O6 C41 C40 121.5(8) .
N3 C41 C40 115.4(8) .
C50 C42 C43 119.2(9) .
C50 C42 N3 123.8(9) .
C43 C42 N3 117.0(8) .
N4 C43 C42 125.4(10) .
N4 C43 H43 117.3 .
C42 C43 H43 117.3 .
N4 C44 C49 121.4(9) .
N4 C44 C45 118.1(10) .
C49 C44 C45 120.4(10) .
C46 C45 C44 118.4(12) .
C46 C45 H45 120.8 .
C44 C45 H45 120.8 .
C45 C46 C47 121.7(11) .
C45 C46 H46 119.1 .
C47 C46 H46 119.1 .
C48 C47 C46 119.4(12) .
C48 C47 H47 120.3 .
C46 C47 H47 120.3 .
C47 C48 C49 119.6(11) .
C47 C48 H48 120.2 .
C49 C48 H48 120.2 .
C44 C49 C48 120.2(9) .
C44 C49 C50 118.4(9) .
C48 C49 C50 121.3(10) .
C42 C50 C49 119.0(9) .
C42 C50 H50 120.5 .
C49 C50 H50 120.5 .
O7 C51 H51A 109.5 .
O7 C51 H51B 109.5 .
H51A C51 H51B 109.5 .
O7 C51 H51C 109.5 .
H51A C51 H51C 109.5 .
H51B C51 H51C 109.5 .
C51 O7 H7 109.5 .

loop_
_geom_bond_atom_site_label_1
_geom_bond_atom_site_label_2
_geom_bond_distance
_geom_bond_site_symmetry_2
Hg1 Cl4 2.296(3) .
Hg1 Cl3 2.312(3) .
Hg1 N2 2.538(8) .
Hg2 N4 2.190(9) .
Hg2 Cl1 2.346(3) .
Hg2 Cl2 2.594(3) .
Hg2 Cl2 2.847(3) 3_666
Cl2 Hg2 2.847(3) 3_666
O1 C6 1.363(12) .
O1 H1C 0.8200 .
O2 C13 1.400(10) .
O2 C29 1.426(11) .
O3 C20 1.376(11) .
O3 H3C 0.8200 .
O4 C27 1.432(11) .
O4 C40 1.440(11) .
O5 C30 1.204(12) .
O6 C41 1.198(11) .
N1 C30 1.367(13) .
N1 C31 1.407(12) .
N1 H1A 0.8600 .
N2 C32 1.326(12) .
N2 C33 1.395(12) .
N3 C41 1.385(11) .
N3 C42 1.408(11) .
N3 H3A 0.8600 .
N4 C43 1.325(12) .
N4 C44 1.393(14) .
C1 C2 1.375(14) .
C1 C6 1.415(13) .
C1 C28 1.523(15) .
C2 C3 1.394(16) .
C2 H2 0.9300 .
C3 C4 1.407(15) .
C3 H3 0.9300 .
C4 C5 1.370(15) .
C4 H4 0.9300 .
C5 C6 1.419(14) .
C5 C7 1.511(13) .
C7 C8 1.531(12) .
C7 H7A 0.9700 .
C7 H7B 0.9700 .
C8 C9 1.363(13) .
C8 C13 1.379(13) .
C9 C10 1.401(13) .
C9 H9 0.9300 .
C10 C11 1.364(14) .
C10 H10 0.9300 .
C11 C12 1.385(13) .
C11 H11 0.9300 .
C12 C13 1.400(12) .
C12 C14 1.525(13) .
C14 C15 1.515(14) .
C14 H14A 0.9700 .
C14 H14B 0.9700 .
C15 C16 1.375(13) .
C15 C20 1.431(13) .
C16 C17 1.389(17) .
C16 H16 0.9300 .
C17 C18 1.388(17) .
C17 H17 0.9300 .
C18 C19 1.409(15) .
C18 H18 0.9300 .
C19 C20 1.368(14) .
C19 C21 1.522(15) .
C21 C22 1.500(14) .
C21 H21A 0.9700 .
C21 H21B 0.9700 .
C22 C27 1.377(14) .
C22 C23 1.408(14) .
C23 C24 1.385(16) .
C23 H23 0.9300 .
C24 C25 1.386(16) .
C24 H24 0.9300 .
C25 C26 1.385(13) .
C25 H25 0.9300 .
C26 C27 1.385(15) .
C26 C28 1.497(14) .
C28 H28A 0.9700 .
C28 H28B 0.9700 .
C29 C30 1.513(14) .
C29 H29A 0.9700 .
C29 H29B 0.9700 .
C31 C39 1.347(13) .
C31 C32 1.403(13) .
C32 H32 0.9300 .
C33 C34 1.389(14) .
C33 C38 1.414(14) .
C34 C35 1.391(15) .
C34 H34 0.9300 .
C35 C36 1.398(17) .
C35 H35 0.9300 .
C36 C37 1.357(14) .
C36 H36 0.9300 .
C37 C38 1.421(13) .
C37 H37 0.9300 .
C38 C39 1.413(14) .
C39 H39 0.9300 .
C40 C41 1.475(13) .
C40 H40A 0.9700 .
C40 H40B 0.9700 .
C42 C50 1.359(13) .
C42 C43 1.369(13) .
C43 H43 0.9300 .
C44 C49 1.400(15) .
C44 C45 1.420(15) .
C45 C46 1.391(18) .
C45 H45 0.9300 .
C46 C47 1.41(2) .
C46 H46 0.9300 .
C47 C48 1.399(16) .
C47 H47 0.9300 .
C48 C49 1.411(14) .
C48 H48 0.9300 .
C49 C50 1.420(13) .
C50 H50 0.9300 .
C51 O7 1.50(2) .
C51 H51A 0.9600 .
C51 H51B 0.9600 .
C51 H51C 0.9600 .
O7 H7 0.8200 .
